data_1504208
loop_
_publ_author_name
'Modjewski, Matthew'
'Lindeman, Sergey V.'
'Rathore, Rajendra'

_publ_section_title
;
 A versatile preparation of Gel\"ander-type p-terphenyls from a readily
 available diacetylenic precursor.
;
_journal_issue 20
_journal_name_full 'Organic letters'
_journal_page_first 4656
_journal_page_last 4659
_journal_paper_doi 10.1021/ol901938f
_journal_volume 11
_journal_year 2009
_chemical_formula_sum 'C66 H86'
_chemical_formula_weight 879.35
_chemical_name_systematic
; 
 ? 
;
_space_group_IT_number 14
_symmetry_cell_setting monoclinic
_symmetry_space_group_name_Hall '-P 2yn'
_symmetry_space_group_name_H-M 'P 1 21/n 1'
_atom_sites_solution_hydrogens geom
_atom_sites_solution_primary direct
_atom_sites_solution_secondary difmap
_audit_creation_method SHELXL-97
_cell_angle_alpha 90.00
_cell_angle_beta 95.0130(10)
_cell_angle_gamma 90.00
_cell_formula_units_Z 6
_cell_length_a 11.9837(2)
_cell_length_b 36.2583(5)
_cell_length_c 18.6597(3)
_cell_measurement_reflns_used 9779
_cell_measurement_temperature 100(2)
_cell_measurement_theta_max 67
_cell_measurement_theta_min 3
_cell_volume 8076.8(2)
_computing_cell_refinement 'SAINT v7.56A (Bruker, 2008)'
_computing_data_collection 'APEX2-2008.5-0 (Bruker, 2008)'
_computing_data_reduction 'SADABS-2008/1 (Bruker, 2008)'
_computing_molecular_graphics 'XP v5.1 (Bruker, 1998)'
_computing_publication_material 'XCIF-2008/2 (Bruker, 2008)'
_computing_structure_refinement 'SHELXL-2008/4(Bruker, 2008)'
_computing_structure_solution 'XS/SHELXTL-2008/1 (Bruker, 2008)'
_diffrn_ambient_temperature 100(2)
_diffrn_measured_fraction_theta_full 0.984
_diffrn_measured_fraction_theta_max 0.984
_diffrn_measurement_device_type 'Bruker APEX2 CCD detector'
_diffrn_measurement_method '\w scans'
_diffrn_radiation_monochromator graphite
_diffrn_radiation_source 'fine-focus sealed tube'
_diffrn_radiation_type CuK\a
_diffrn_radiation_wavelength 1.54178
_diffrn_reflns_av_R_equivalents 0.0187
_diffrn_reflns_av_sigmaI/netI 0.0130
_diffrn_reflns_limit_h_max 14
_diffrn_reflns_limit_h_min -14
_diffrn_reflns_limit_k_max 43
_diffrn_reflns_limit_k_min 0
_diffrn_reflns_limit_l_max 22
_diffrn_reflns_limit_l_min 0
_diffrn_reflns_number 67930
_diffrn_reflns_theta_full 68.05
_diffrn_reflns_theta_max 68.05
_diffrn_reflns_theta_min 2.44
_exptl_absorpt_coefficient_mu 0.445
_exptl_absorpt_correction_T_max 0.8969
_exptl_absorpt_correction_T_min 0.8707
_exptl_absorpt_correction_type multi-scan
_exptl_absorpt_process_details
;
 SADABS. Program for empirical absorption correction of
 area-detector data. University of Goetingen. Germany. 
 Sheldrick, G. M. 1996
;
_exptl_crystal_colour colorless
_exptl_crystal_density_diffrn 1.085
_exptl_crystal_density_method 'not measured'
_exptl_crystal_description block
_exptl_crystal_F_000 2892
_exptl_crystal_size_max 0.32
_exptl_crystal_size_mid 0.27
_exptl_crystal_size_min 0.25
_refine_diff_density_max 0.298
_refine_diff_density_min -0.276
_refine_diff_density_rms 0.036
_refine_ls_extinction_method none
_refine_ls_goodness_of_fit_ref 1.013
_refine_ls_hydrogen_treatment constr
_refine_ls_matrix_type full
_refine_ls_number_parameters 904
_refine_ls_number_reflns 14519
_refine_ls_number_restraints 0
_refine_ls_restrained_S_all 1.013
_refine_ls_R_factor_all 0.0465
_refine_ls_R_factor_gt 0.0421
_refine_ls_shift/su_max 0.001
_refine_ls_shift/su_mean 0.000
_refine_ls_structure_factor_coef Fsqd
_refine_ls_weighting_details 'calc w=1/[\s^2^(Fo^2^)+(0.0550P)^2^+3.5221P] where P=(Fo^2^+2Fc^2^)/3'
_refine_ls_weighting_scheme calc
_refine_ls_wR_factor_gt 0.1054
_refine_ls_wR_factor_ref 0.1089
_reflns_number_gt 13135
_reflns_number_total 14519
_reflns_threshold_expression >2sigma(I)
_cod_data_source_file ol901938f_si_008.cif
_cod_data_source_block raj13z
_cod_original_sg_symbol_H-M 'P 21/n'
_cod_database_code 1504208

loop_
_symmetry_equiv_pos_as_xyz
'x, y, z'
'-x+1/2, y+1/2, -z+1/2'
'-x, -y, -z'
'x-1/2, -y-1/2, z-1/2'

loop_
_atom_site_label
_atom_site_type_symbol
_atom_site_fract_x
_atom_site_fract_y
_atom_site_fract_z
_atom_site_U_iso_or_equiv
_atom_site_adp_type
_atom_site_occupancy
_atom_site_symmetry_multiplicity
_atom_site_calc_flag
_atom_site_refinement_flags
C1 C 0.98784(10) 0.03869(3) 0.49826(6) 0.0194(2) Uani 1 1 d .
C2 C 1.07947(10) 0.02200(3) 0.46904(6) 0.0198(2) Uani 1 1 d .
C3 C 1.09006(10) -0.01617(3) 0.47131(6) 0.0197(2) Uani 1 1 d .
H3 H 1.1522 -0.0273 0.4515 0.024 Uiso 1 1 calc R
C4 C 1.16416(10) 0.04572(3) 0.43608(7) 0.0215(3) Uani 1 1 d .
H4A H 1.1245 0.0632 0.4021 0.026 Uiso 1 1 calc R
H4B H 1.2122 0.0299 0.4084 0.026 Uiso 1 1 calc R
C5 C 1.23831(10) 0.06743(3) 0.49226(7) 0.0219(3) Uani 1 1 d .
H5A H 1.2868 0.0841 0.4665 0.026 Uiso 1 1 calc R
H5B H 1.2879 0.0497 0.5201 0.026 Uiso 1 1 calc R
C6 C 1.17694(10) 0.09100(3) 0.54641(7) 0.0201(2) Uani 1 1 d .
C7 C 1.16153(11) 0.06928(4) 0.61600(7) 0.0238(3) Uani 1 1 d .
H7A H 1.1131 0.0479 0.6046 0.036 Uiso 1 1 calc R
H7B H 1.1270 0.0853 0.6502 0.036 Uiso 1 1 calc R
H7C H 1.2347 0.0609 0.6374 0.036 Uiso 1 1 calc R
C8 C 1.25543(11) 0.12298(3) 0.56973(7) 0.0235(3) Uani 1 1 d .
H8A H 1.2663 0.1386 0.5281 0.035 Uiso 1 1 calc R
H8B H 1.3279 0.1132 0.5895 0.035 Uiso 1 1 calc R
H8C H 1.2223 0.1376 0.6066 0.035 Uiso 1 1 calc R
C10 C 0.74012(10) 0.15064(3) 0.43532(7) 0.0220(3) Uani 1 1 d .
C11 C 0.84720(10) 0.13027(3) 0.46171(6) 0.0204(2) Uani 1 1 d .
C12 C 0.86613(10) 0.09278(3) 0.47082(7) 0.0207(2) Uani 1 1 d .
H12 H 0.8062 0.0759 0.4607 0.025 Uiso 1 1 calc R
C13 C 0.97274(10) 0.07944(3) 0.49486(6) 0.0199(2) Uani 1 1 d .
C14 C 1.06190(10) 0.10449(3) 0.51315(6) 0.0192(2) Uani 1 1 d .
C15 C 1.04100(10) 0.14209(3) 0.50401(6) 0.0199(2) Uani 1 1 d .
H15 H 1.0994 0.1593 0.5161 0.024 Uiso 1 1 calc R
C16 C 0.93568(10) 0.15471(3) 0.47747(6) 0.0202(2) Uani 1 1 d .
C21 C 0.77989(11) 0.19052(3) 0.44143(7) 0.0215(3) Uani 1 1 d .
C22 C 0.71930(11) 0.22252(4) 0.42590(7) 0.0260(3) Uani 1 1 d .
H22 H 0.6416 0.2214 0.4108 0.031 Uiso 1 1 calc R
C23 C 0.77418(12) 0.25641(4) 0.43276(8) 0.0293(3) Uani 1 1 d .
H23 H 0.7335 0.2785 0.4223 0.035 Uiso 1 1 calc R
C24 C 0.88759(12) 0.25810(4) 0.45476(7) 0.0282(3) Uani 1 1 d .
H24 H 0.9237 0.2814 0.4591 0.034 Uiso 1 1 calc R
C25 C 0.94923(11) 0.22618(3) 0.47057(7) 0.0244(3) Uani 1 1 d .
H25 H 1.0270 0.2274 0.4855 0.029 Uiso 1 1 calc R
C26 C 0.89423(11) 0.19243(3) 0.46398(6) 0.0215(3) Uani 1 1 d .
C31 C 0.64360(10) 0.14239(3) 0.48247(7) 0.0234(3) Uani 1 1 d .
H31A H 0.5752 0.1550 0.4613 0.028 Uiso 1 1 calc R
H31B H 0.6287 0.1155 0.4811 0.028 Uiso 1 1 calc R
C32 C 0.66527(11) 0.15428(4) 0.56079(7) 0.0266(3) Uani 1 1 d .
H32A H 0.6662 0.1816 0.5629 0.032 Uiso 1 1 calc R
H32B H 0.7403 0.1454 0.5796 0.032 Uiso 1 1 calc R
C33 C 0.57861(12) 0.13991(4) 0.60949(8) 0.0320(3) Uani 1 1 d .
H33A H 0.5031 0.1471 0.5884 0.038 Uiso 1 1 calc R
H33B H 0.5914 0.1521 0.6570 0.038 Uiso 1 1 calc R
C34 C 0.58045(14) 0.09810(4) 0.62090(8) 0.0383(3) Uani 1 1 d .
H34A H 0.5195 0.0914 0.6510 0.046 Uiso 1 1 calc R
H34B H 0.5645 0.0859 0.5736 0.046 Uiso 1 1 calc R
C35 C 0.69076(14) 0.08301(4) 0.65645(9) 0.0397(4) Uani 1 1 d .
H35A H 0.6866 0.0558 0.6577 0.048 Uiso 1 1 calc R
H35B H 0.7521 0.0898 0.6267 0.048 Uiso 1 1 calc R
C36 C 0.71869(15) 0.09721(5) 0.73224(9) 0.0449(4) Uani 1 1 d .
H36A H 0.7862 0.0848 0.7537 0.067 Uiso 1 1 calc R
H36B H 0.6560 0.0921 0.7612 0.067 Uiso 1 1 calc R
H36C H 0.7319 0.1239 0.7308 0.067 Uiso 1 1 calc R
C41 C 0.70172(11) 0.14123(4) 0.35599(7) 0.0243(3) Uani 1 1 d .
H41A H 0.6755 0.1153 0.3537 0.029 Uiso 1 1 calc R
H41B H 0.6370 0.1571 0.3401 0.029 Uiso 1 1 calc R
C42 C 0.79128(12) 0.14602(4) 0.30310(7) 0.0305(3) Uani 1 1 d .
H42A H 0.8325 0.1693 0.3144 0.037 Uiso 1 1 calc R
H42B H 0.8455 0.1254 0.3097 0.037 Uiso 1 1 calc R
C43 C 0.74320(13) 0.14695(4) 0.22455(8) 0.0328(3) Uani 1 1 d .
H43A H 0.6892 0.1676 0.2183 0.039 Uiso 1 1 calc R
H43B H 0.8049 0.1522 0.1941 0.039 Uiso 1 1 calc R
C44 C 0.68491(13) 0.11199(4) 0.19751(7) 0.0319(3) Uani 1 1 d .
H44A H 0.6234 0.1064 0.2280 0.038 Uiso 1 1 calc R
H44B H 0.7389 0.0913 0.2024 0.038 Uiso 1 1 calc R
C45 C 0.63694(15) 0.11456(4) 0.11943(8) 0.0389(4) Uani 1 1 d .
H45A H 0.5784 0.1339 0.1154 0.047 Uiso 1 1 calc R
H45B H 0.6972 0.1223 0.0897 0.047 Uiso 1 1 calc R
C46 C 0.58676(18) 0.07891(5) 0.08947(10) 0.0539(5) Uani 1 1 d .
H46A H 0.5602 0.0824 0.0387 0.081 Uiso 1 1 calc R
H46B H 0.5238 0.0718 0.1167 0.081 Uiso 1 1 calc R
H46C H 0.6438 0.0595 0.0936 0.081 Uiso 1 1 calc R
C1A C 1.12373(10) 0.12679(3) 0.79480(6) 0.0201(2) Uani 1 1 d .
C2A C 1.22737(10) 0.14493(3) 0.79525(7) 0.0211(3) Uani 1 1 d .
C3A C 1.23632(10) 0.17594(3) 0.75204(7) 0.0209(3) Uani 1 1 d .
H3A H 1.3067 0.1881 0.7524 0.025 Uiso 1 1 calc R
C4A C 1.32705(11) 0.12938(4) 0.84019(7) 0.0249(3) Uani 1 1 d .
H4A1 H 1.3952 0.1424 0.8276 0.030 Uiso 1 1 calc R
H4A2 H 1.3354 0.1031 0.8275 0.030 Uiso 1 1 calc R
C5A C 1.32023(11) 0.13228(4) 0.92166(7) 0.0254(3) Uani 1 1 d .
H5A1 H 1.3300 0.1585 0.9354 0.030 Uiso 1 1 calc R
H5A2 H 1.3845 0.1186 0.9457 0.030 Uiso 1 1 calc R
C6A C 1.21142(11) 0.11795(3) 0.95269(7) 0.0237(3) Uani 1 1 d .
C7A C 1.12520(11) 0.14942(4) 0.95655(7) 0.0259(3) Uani 1 1 d .
H7A1 H 1.1076 0.1598 0.9084 0.039 Uiso 1 1 calc R
H7A2 H 1.1566 0.1687 0.9891 0.039 Uiso 1 1 calc R
H7A3 H 1.0567 0.1397 0.9745 0.039 Uiso 1 1 calc R
C8A C 1.24544(12) 0.10647(4) 1.03080(7) 0.0292(3) Uani 1 1 d .
H8A1 H 1.2993 0.0861 1.0313 0.044 Uiso 1 1 calc R
H8A2 H 1.1789 0.0985 1.0536 0.044 Uiso 1 1 calc R
H8A3 H 1.2799 0.1275 1.0573 0.044 Uiso 1 1 calc R
C10A C 1.00859(11) -0.00814(3) 0.79213(7) 0.0225(3) Uani 1 1 d .
C11A C 1.05156(10) 0.02786(3) 0.82694(7) 0.0207(2) Uani 1 1 d .
C12A C 1.05744(10) 0.06254(3) 0.79676(7) 0.0209(3) Uani 1 1 d .
H12A H 1.0242 0.0667 0.7494 0.025 Uiso 1 1 calc R
C13A C 1.11183(10) 0.09163(3) 0.83515(7) 0.0203(2) Uani 1 1 d .
C14A C 1.15671(10) 0.08610(3) 0.90744(7) 0.0206(3) Uani 1 1 d .
C15A C 1.14645(10) 0.05111(3) 0.93757(7) 0.0216(3) Uani 1 1 d .
H15A H 1.1734 0.0470 0.9863 0.026 Uiso 1 1 calc R
C16A C 1.09740(10) 0.02219(3) 0.89736(7) 0.0211(3) Uani 1 1 d .
C21A C 1.03917(11) -0.03529(3) 0.85313(7) 0.0228(3) Uani 1 1 d .
C22A C 1.02527(12) -0.07335(4) 0.85323(7) 0.0273(3) Uani 1 1 d .
H22A H 0.9922 -0.0857 0.8118 0.033 Uiso 1 1 calc R
C23A C 1.06064(12) -0.09303(4) 0.91510(8) 0.0310(3) Uani 1 1 d .
H23A H 1.0516 -0.1190 0.9158 0.037 Uiso 1 1 calc R
C24A C 1.10905(12) -0.07512(4) 0.97593(8) 0.0308(3) Uani 1 1 d .
H24A H 1.1322 -0.0890 1.0178 0.037 Uiso 1 1 calc R
C25A C 1.12390(11) -0.03708(4) 0.97601(7) 0.0262(3) Uani 1 1 d .
H25A H 1.1574 -0.0248 1.0174 0.031 Uiso 1 1 calc R
C26A C 1.08870(11) -0.01735(3) 0.91421(7) 0.0221(3) Uani 1 1 d .
C31A C 0.88114(11) -0.00728(4) 0.77097(7) 0.0255(3) Uani 1 1 d .
H31C H 0.8656 0.0113 0.7326 0.031 Uiso 1 1 calc R
H31D H 0.8579 -0.0316 0.7506 0.031 Uiso 1 1 calc R
C32A C 0.80989(11) 0.00155(4) 0.83239(7) 0.0279(3) Uani 1 1 d .
H32C H 0.8252 -0.0170 0.8709 0.033 Uiso 1 1 calc R
H32D H 0.8326 0.0259 0.8527 0.033 Uiso 1 1 calc R
C33A C 0.68478(12) 0.00215(4) 0.81025(8) 0.0302(3) Uani 1 1 d .
H33C H 0.6700 0.0194 0.7694 0.036 Uiso 1 1 calc R
H33D H 0.6609 -0.0227 0.7934 0.036 Uiso 1 1 calc R
C34A C 0.61514(12) 0.01366(4) 0.87066(8) 0.0344(3) Uani 1 1 d .
H34C H 0.6440 0.0374 0.8907 0.041 Uiso 1 1 calc R
H34D H 0.6244 -0.0050 0.9095 0.041 Uiso 1 1 calc R
C35A C 0.49137(13) 0.01782(5) 0.84717(9) 0.0409(4) Uani 1 1 d .
H35C H 0.4820 0.0371 0.8096 0.049 Uiso 1 1 calc R
H35D H 0.4632 -0.0057 0.8254 0.049 Uiso 1 1 calc R
C36A C 0.42135(14) 0.02785(5) 0.90762(10) 0.0503(4) Uani 1 1 d .
H36D H 0.3430 0.0307 0.8886 0.075 Uiso 1 1 calc R
H36E H 0.4486 0.0511 0.9296 0.075 Uiso 1 1 calc R
H36F H 0.4270 0.0083 0.9439 0.075 Uiso 1 1 calc R
C41A C 1.06921(11) -0.01753(3) 0.72469(7) 0.0245(3) Uani 1 1 d .
H41C H 1.0507 -0.0433 0.7105 0.029 Uiso 1 1 calc R
H41D H 1.0393 -0.0013 0.6848 0.029 Uiso 1 1 calc R
C42A C 1.19599(11) -0.01357(4) 0.73336(7) 0.0252(3) Uani 1 1 d .
H42C H 1.2265 -0.0276 0.7762 0.030 Uiso 1 1 calc R
H42D H 1.2159 0.0127 0.7411 0.030 Uiso 1 1 calc R
C43A C 1.24839(12) -0.02774(4) 0.66716(7) 0.0272(3) Uani 1 1 d .
H43C H 1.2378 -0.0548 0.6642 0.033 Uiso 1 1 calc R
H43D H 1.2080 -0.0167 0.6238 0.033 Uiso 1 1 calc R
C44A C 1.37167(12) -0.01935(4) 0.66634(8) 0.0325(3) Uani 1 1 d .
H44C H 1.4132 -0.0324 0.7069 0.039 Uiso 1 1 calc R
H44D H 1.3834 0.0074 0.6740 0.039 Uiso 1 1 calc R
C45A C 1.42018(13) -0.03048(4) 0.59662(8) 0.0355(3) Uani 1 1 d .
H45C H 1.4151 -0.0576 0.5912 0.043 Uiso 1 1 calc R
H45D H 1.3746 -0.0192 0.5555 0.043 Uiso 1 1 calc R
C46A C 1.54053(14) -0.01880(5) 0.59421(10) 0.0497(4) Uani 1 1 d .
H46D H 1.5674 -0.0266 0.5485 0.074 Uiso 1 1 calc R
H46E H 1.5865 -0.0303 0.6341 0.074 Uiso 1 1 calc R
H46F H 1.5459 0.0081 0.5985 0.074 Uiso 1 1 calc R
C1B C 1.14526(10) 0.18988(3) 0.70814(6) 0.0193(2) Uani 1 1 d .
C2B C 1.04123(10) 0.17208(3) 0.70876(6) 0.0192(2) Uani 1 1 d .
C3B C 1.03294(10) 0.14095(3) 0.75148(6) 0.0195(2) Uani 1 1 d .
H3B H 0.9626 0.1288 0.7512 0.023 Uiso 1 1 calc R
C4B C 0.94172(10) 0.18581(3) 0.66166(7) 0.0217(3) Uani 1 1 d .
H4B1 H 0.8810 0.1673 0.6620 0.026 Uiso 1 1 calc R
H4B2 H 0.9629 0.1877 0.6117 0.026 Uiso 1 1 calc R
C5B C 0.89615(11) 0.22318(3) 0.68370(7) 0.0240(3) Uani 1 1 d .
H5B1 H 0.8599 0.2198 0.7289 0.029 Uiso 1 1 calc R
H5B2 H 0.8373 0.2310 0.6463 0.029 Uiso 1 1 calc R
C6B C 0.98297(11) 0.25497(3) 0.69524(7) 0.0223(3) Uani 1 1 d .
C7B C 1.03040(12) 0.25713(4) 0.77478(7) 0.0268(3) Uani 1 1 d .
H7B1 H 1.0663 0.2337 0.7891 0.040 Uiso 1 1 calc R
H7B2 H 0.9693 0.2620 0.8051 0.040 Uiso 1 1 calc R
H7B3 H 1.0857 0.2771 0.7807 0.040 Uiso 1 1 calc R
C8B C 0.91800(12) 0.29108(4) 0.67970(8) 0.0281(3) Uani 1 1 d .
H8B1 H 0.8873 0.2914 0.6293 0.042 Uiso 1 1 calc R
H8B2 H 0.9687 0.3121 0.6889 0.042 Uiso 1 1 calc R
H8B3 H 0.8567 0.2927 0.7110 0.042 Uiso 1 1 calc R
C10B C 1.36043(10) 0.25085(3) 0.51515(7) 0.0207(3) Uani 1 1 d .
C11B C 1.26548(10) 0.24616(3) 0.56380(6) 0.0193(2) Uani 1 1 d .
C12B C 1.25150(10) 0.21987(3) 0.61607(6) 0.0194(2) Uani 1 1 d .
H12B H 1.3051 0.2007 0.6241 0.023 Uiso 1 1 calc R
C13B C 1.15888(10) 0.22118(3) 0.65750(6) 0.0191(2) Uani 1 1 d .
C14B C 1.08085(10) 0.25065(3) 0.64757(6) 0.0193(2) Uani 1 1 d .
C15B C 1.09745(10) 0.27699(3) 0.59494(6) 0.0200(2) Uani 1 1 d .
H15B H 1.0464 0.2970 0.5878 0.024 Uiso 1 1 calc R
C16B C 1.18718(10) 0.27451(3) 0.55285(6) 0.0195(2) Uani 1 1 d .
C21B C 1.31930(10) 0.28415(3) 0.47053(6) 0.0209(3) Uani 1 1 d .
C22B C 1.36907(11) 0.30152(4) 0.41523(7) 0.0252(3) Uani 1 1 d .
H22B H 1.4365 0.2921 0.3990 0.030 Uiso 1 1 calc R
C23B C 1.31867(12) 0.33291(4) 0.38391(7) 0.0287(3) Uani 1 1 d .
H23B H 1.3523 0.3451 0.3462 0.034 Uiso 1 1 calc R
C24B C 1.21990(12) 0.34667(4) 0.40715(7) 0.0278(3) Uani 1 1 d .
H24B H 1.1867 0.3681 0.3851 0.033 Uiso 1 1 calc R
C25B C 1.16912(11) 0.32936(3) 0.46236(7) 0.0234(3) Uani 1 1 d .
H25B H 1.1013 0.3387 0.4781 0.028 Uiso 1 1 calc R
C26B C 1.21963(10) 0.29813(3) 0.49395(6) 0.0208(3) Uani 1 1 d .
C31B C 1.47110(10) 0.25969(4) 0.56141(7) 0.0233(3) Uani 1 1 d .
H31E H 1.4928 0.2379 0.5913 0.028 Uiso 1 1 calc R
H31F H 1.5308 0.2639 0.5288 0.028 Uiso 1 1 calc R
C32B C 1.46563(12) 0.29307(4) 0.61060(7) 0.0273(3) Uani 1 1 d .
H32E H 1.4014 0.2900 0.6400 0.033 Uiso 1 1 calc R
H32F H 1.4517 0.3154 0.5806 0.033 Uiso 1 1 calc R
C33B C 1.57205(12) 0.29902(4) 0.66087(8) 0.0333(3) Uani 1 1 d .
H33E H 1.6348 0.3045 0.6314 0.040 Uiso 1 1 calc R
H33F H 1.5612 0.3209 0.6913 0.040 Uiso 1 1 calc R
C34B C 1.60498(12) 0.26624(4) 0.70973(7) 0.0307(3) Uani 1 1 d .
H34E H 1.6247 0.2453 0.6793 0.037 Uiso 1 1 calc R
H34F H 1.6730 0.2729 0.7410 0.037 Uiso 1 1 calc R
C35B C 1.51555(13) 0.25351(4) 0.75724(8) 0.0342(3) Uani 1 1 d .
H35E H 1.4465 0.2472 0.7266 0.041 Uiso 1 1 calc R
H35F H 1.4976 0.2739 0.7895 0.041 Uiso 1 1 calc R
C36B C 1.55346(15) 0.22012(5) 0.80228(9) 0.0423(4) Uani 1 1 d .
H36G H 1.4939 0.2128 0.8322 0.063 Uiso 1 1 calc R
H36H H 1.6211 0.2264 0.8333 0.063 Uiso 1 1 calc R
H36I H 1.5698 0.1997 0.7705 0.063 Uiso 1 1 calc R
C41B C 1.38145(11) 0.21653(3) 0.46931(7) 0.0223(3) Uani 1 1 d .
H41E H 1.4441 0.2222 0.4399 0.027 Uiso 1 1 calc R
H41F H 1.4067 0.1963 0.5024 0.027 Uiso 1 1 calc R
C42B C 1.28399(11) 0.20222(4) 0.41906(7) 0.0251(3) Uani 1 1 d .
H42E H 1.2597 0.2217 0.3839 0.030 Uiso 1 1 calc R
H42F H 1.2201 0.1965 0.4474 0.030 Uiso 1 1 calc R
C43B C 1.31635(12) 0.16757(4) 0.37868(7) 0.0278(3) Uani 1 1 d .
H43E H 1.3732 0.1743 0.3455 0.033 Uiso 1 1 calc R
H43F H 1.3511 0.1496 0.4139 0.033 Uiso 1 1 calc R
C44B C 1.21796(14) 0.14911(4) 0.33565(8) 0.0382(4) Uani 1 1 d .
H44E H 1.1861 0.1666 0.2986 0.046 Uiso 1 1 calc R
H44F H 1.1592 0.1438 0.3684 0.046 Uiso 1 1 calc R
C45B C 1.24746(17) 0.11318(5) 0.29844(9) 0.0476(4) Uani 1 1 d .
H45E H 1.2829 0.0961 0.3351 0.057 Uiso 1 1 calc R
H45F H 1.1773 0.1015 0.2777 0.057 Uiso 1 1 calc R
C46B C 1.3244(3) 0.11778(5) 0.23997(11) 0.0794(8) Uani 1 1 d .
H46G H 1.3338 0.0940 0.2162 0.119 Uiso 1 1 calc R
H46H H 1.3974 0.1266 0.2608 0.119 Uiso 1 1 calc R
H46I H 1.2922 0.1357 0.2047 0.119 Uiso 1 1 calc R

loop_
_atom_site_aniso_label
_atom_site_aniso_U_11
_atom_site_aniso_U_22
_atom_site_aniso_U_33
_atom_site_aniso_U_23
_atom_site_aniso_U_13
_atom_site_aniso_U_12
C1 0.0213(6) 0.0170(6) 0.0194(6) -0.0013(5) -0.0014(5) -0.0001(5)
C2 0.0214(6) 0.0187(6) 0.0190(6) -0.0005(5) -0.0005(5) -0.0011(5)
C3 0.0184(6) 0.0195(6) 0.0212(6) -0.0017(5) 0.0010(5) 0.0024(5)
C4 0.0238(6) 0.0176(6) 0.0238(6) -0.0004(5) 0.0053(5) 0.0011(5)
C5 0.0207(6) 0.0187(6) 0.0265(6) 0.0009(5) 0.0037(5) 0.0002(5)
C6 0.0201(6) 0.0173(6) 0.0228(6) 0.0002(5) 0.0011(5) 0.0005(5)
C7 0.0254(6) 0.0226(6) 0.0230(6) 0.0014(5) -0.0001(5) 0.0007(5)
C8 0.0217(6) 0.0202(6) 0.0282(7) -0.0001(5) -0.0009(5) 0.0008(5)
C10 0.0227(6) 0.0173(6) 0.0253(6) 0.0001(5) -0.0007(5) 0.0018(5)
C11 0.0216(6) 0.0194(6) 0.0202(6) -0.0005(5) 0.0018(5) 0.0012(5)
C12 0.0223(6) 0.0175(6) 0.0224(6) -0.0019(5) 0.0021(5) -0.0021(5)
C13 0.0231(6) 0.0172(6) 0.0196(6) -0.0001(5) 0.0033(5) 0.0001(5)
C14 0.0209(6) 0.0187(6) 0.0186(6) 0.0001(5) 0.0038(5) 0.0011(5)
C15 0.0207(6) 0.0178(6) 0.0213(6) -0.0009(5) 0.0022(5) -0.0019(5)
C16 0.0237(6) 0.0175(6) 0.0197(6) -0.0011(5) 0.0029(5) 0.0001(5)
C21 0.0250(6) 0.0190(6) 0.0204(6) -0.0006(5) 0.0013(5) 0.0019(5)
C22 0.0256(7) 0.0236(7) 0.0281(7) 0.0005(5) -0.0014(5) 0.0041(5)
C23 0.0345(8) 0.0185(6) 0.0342(7) 0.0008(5) -0.0016(6) 0.0075(5)
C24 0.0350(7) 0.0163(6) 0.0327(7) -0.0001(5) -0.0003(6) -0.0007(5)
C25 0.0256(7) 0.0200(6) 0.0273(7) -0.0006(5) -0.0003(5) 0.0002(5)
C26 0.0259(6) 0.0189(6) 0.0196(6) -0.0002(5) 0.0019(5) 0.0022(5)
C31 0.0208(6) 0.0198(6) 0.0290(7) -0.0002(5) -0.0009(5) 0.0010(5)
C32 0.0262(7) 0.0246(7) 0.0288(7) -0.0015(5) 0.0013(5) -0.0013(5)
C33 0.0276(7) 0.0376(8) 0.0309(7) 0.0037(6) 0.0026(6) 0.0001(6)
C34 0.0439(9) 0.0390(8) 0.0314(8) 0.0045(6) 0.0000(6) -0.0118(7)
C35 0.0486(9) 0.0309(8) 0.0404(9) 0.0057(7) 0.0076(7) 0.0012(7)
C36 0.0462(9) 0.0406(9) 0.0457(9) 0.0041(7) -0.0093(7) -0.0070(7)
C41 0.0255(6) 0.0207(6) 0.0260(7) -0.0006(5) -0.0017(5) 0.0008(5)
C42 0.0329(7) 0.0293(7) 0.0293(7) -0.0019(6) 0.0034(6) -0.0038(6)
C43 0.0429(8) 0.0282(7) 0.0277(7) 0.0026(6) 0.0059(6) 0.0001(6)
C44 0.0406(8) 0.0283(7) 0.0267(7) 0.0019(6) 0.0021(6) 0.0016(6)
C45 0.0511(10) 0.0355(8) 0.0291(8) -0.0007(6) -0.0017(7) 0.0060(7)
C46 0.0659(12) 0.0524(11) 0.0412(10) -0.0111(8) -0.0087(8) -0.0014(9)
C1A 0.0249(6) 0.0171(6) 0.0188(6) -0.0011(5) 0.0051(5) 0.0000(5)
C2A 0.0233(6) 0.0196(6) 0.0208(6) -0.0001(5) 0.0038(5) 0.0008(5)
C3A 0.0216(6) 0.0186(6) 0.0228(6) -0.0001(5) 0.0044(5) -0.0020(5)
C4A 0.0221(6) 0.0231(6) 0.0296(7) 0.0058(5) 0.0027(5) -0.0004(5)
C5A 0.0246(7) 0.0212(6) 0.0293(7) 0.0028(5) -0.0032(5) -0.0027(5)
C6A 0.0281(7) 0.0195(6) 0.0230(6) 0.0007(5) 0.0003(5) -0.0024(5)
C7A 0.0318(7) 0.0211(6) 0.0250(7) -0.0027(5) 0.0036(5) -0.0016(5)
C8A 0.0368(8) 0.0257(7) 0.0242(7) 0.0001(5) -0.0017(6) -0.0050(6)
C10A 0.0285(7) 0.0169(6) 0.0224(6) 0.0005(5) 0.0032(5) -0.0021(5)
C11A 0.0214(6) 0.0196(6) 0.0215(6) -0.0003(5) 0.0048(5) -0.0001(5)
C12A 0.0238(6) 0.0201(6) 0.0190(6) 0.0017(5) 0.0031(5) 0.0009(5)
C13A 0.0210(6) 0.0181(6) 0.0224(6) 0.0012(5) 0.0053(5) 0.0011(5)
C14A 0.0205(6) 0.0196(6) 0.0221(6) 0.0002(5) 0.0039(5) 0.0008(5)
C15A 0.0236(6) 0.0217(6) 0.0195(6) 0.0015(5) 0.0020(5) 0.0010(5)
C16A 0.0225(6) 0.0195(6) 0.0219(6) 0.0018(5) 0.0053(5) 0.0007(5)
C21A 0.0241(6) 0.0199(6) 0.0249(6) 0.0019(5) 0.0064(5) -0.0001(5)
C22A 0.0328(7) 0.0200(6) 0.0297(7) -0.0007(5) 0.0067(6) -0.0033(5)
C23A 0.0392(8) 0.0171(6) 0.0378(8) 0.0045(6) 0.0106(6) -0.0003(6)
C24A 0.0380(8) 0.0239(7) 0.0310(7) 0.0099(6) 0.0062(6) 0.0028(6)
C25A 0.0303(7) 0.0238(7) 0.0246(7) 0.0032(5) 0.0036(5) -0.0001(5)
C26A 0.0235(6) 0.0191(6) 0.0246(6) 0.0020(5) 0.0064(5) 0.0004(5)
C31A 0.0303(7) 0.0210(6) 0.0248(7) -0.0005(5) 0.0002(5) -0.0027(5)
C32A 0.0291(7) 0.0276(7) 0.0268(7) -0.0006(5) 0.0019(5) -0.0009(5)
C33A 0.0312(7) 0.0291(7) 0.0299(7) -0.0005(6) 0.0004(6) -0.0013(6)
C34A 0.0303(8) 0.0391(8) 0.0333(8) -0.0030(6) 0.0007(6) 0.0017(6)
C35A 0.0324(8) 0.0485(9) 0.0412(9) -0.0010(7) -0.0003(7) 0.0038(7)
C36A 0.0351(9) 0.0584(11) 0.0577(11) -0.0106(9) 0.0060(8) 0.0080(8)
C41A 0.0332(7) 0.0191(6) 0.0213(6) -0.0009(5) 0.0028(5) -0.0021(5)
C42A 0.0328(7) 0.0208(6) 0.0224(6) -0.0004(5) 0.0041(5) 0.0002(5)
C43A 0.0356(7) 0.0221(6) 0.0244(7) -0.0015(5) 0.0051(5) 0.0016(5)
C44A 0.0349(8) 0.0316(7) 0.0316(7) -0.0054(6) 0.0060(6) 0.0016(6)
C45A 0.0381(8) 0.0333(8) 0.0362(8) -0.0055(6) 0.0096(6) -0.0002(6)
C46A 0.0391(9) 0.0593(11) 0.0528(10) -0.0092(9) 0.0168(8) 0.0007(8)
C1B 0.0245(6) 0.0155(6) 0.0183(6) -0.0020(5) 0.0050(5) -0.0001(5)
C2B 0.0236(6) 0.0165(6) 0.0177(6) -0.0020(5) 0.0036(5) 0.0002(5)
C3B 0.0212(6) 0.0173(6) 0.0204(6) -0.0023(5) 0.0047(5) -0.0023(5)
C4B 0.0230(6) 0.0190(6) 0.0229(6) 0.0013(5) 0.0010(5) -0.0035(5)
C5B 0.0222(6) 0.0222(6) 0.0280(7) 0.0024(5) 0.0042(5) 0.0008(5)
C6B 0.0250(6) 0.0188(6) 0.0241(6) 0.0002(5) 0.0069(5) 0.0003(5)
C7B 0.0334(7) 0.0237(6) 0.0244(7) -0.0028(5) 0.0092(5) -0.0022(5)
C8B 0.0292(7) 0.0220(6) 0.0350(7) 0.0020(5) 0.0132(6) 0.0031(5)
C10B 0.0224(6) 0.0191(6) 0.0209(6) 0.0000(5) 0.0042(5) -0.0020(5)
C11B 0.0217(6) 0.0173(6) 0.0188(6) -0.0028(5) 0.0018(5) -0.0030(5)
C12B 0.0217(6) 0.0155(6) 0.0208(6) -0.0008(5) 0.0007(5) -0.0005(5)
C13B 0.0225(6) 0.0167(6) 0.0181(6) -0.0011(5) 0.0006(5) -0.0028(5)
C14B 0.0216(6) 0.0173(6) 0.0191(6) -0.0022(5) 0.0022(5) -0.0023(5)
C15B 0.0227(6) 0.0158(6) 0.0213(6) -0.0010(5) 0.0009(5) -0.0001(5)
C16B 0.0241(6) 0.0153(6) 0.0187(6) -0.0013(5) 0.0001(5) -0.0031(5)
C21B 0.0244(6) 0.0188(6) 0.0193(6) -0.0023(5) 0.0010(5) -0.0044(5)
C22B 0.0283(7) 0.0256(7) 0.0222(6) -0.0005(5) 0.0055(5) -0.0042(5)
C23B 0.0371(8) 0.0266(7) 0.0228(7) 0.0042(5) 0.0059(5) -0.0069(6)
C24B 0.0378(8) 0.0211(6) 0.0242(7) 0.0050(5) 0.0006(5) -0.0011(6)
C25B 0.0273(7) 0.0203(6) 0.0226(6) -0.0003(5) 0.0020(5) -0.0003(5)
C26B 0.0248(6) 0.0184(6) 0.0191(6) -0.0016(5) 0.0010(5) -0.0038(5)
C31B 0.0224(6) 0.0236(6) 0.0242(6) 0.0012(5) 0.0034(5) -0.0020(5)
C32B 0.0320(7) 0.0217(6) 0.0275(7) -0.0008(5) -0.0021(5) -0.0026(5)
C33B 0.0350(8) 0.0320(7) 0.0319(7) -0.0011(6) -0.0024(6) -0.0098(6)
C34B 0.0265(7) 0.0364(8) 0.0282(7) -0.0026(6) -0.0027(5) -0.0019(6)
C35B 0.0347(8) 0.0380(8) 0.0295(7) 0.0011(6) 0.0009(6) -0.0005(6)
C36B 0.0502(10) 0.0409(9) 0.0346(8) 0.0051(7) -0.0036(7) -0.0044(7)
C41B 0.0241(6) 0.0210(6) 0.0226(6) -0.0002(5) 0.0059(5) 0.0005(5)
C42B 0.0299(7) 0.0211(6) 0.0242(6) 0.0000(5) 0.0018(5) -0.0001(5)
C43B 0.0365(8) 0.0233(7) 0.0240(7) -0.0006(5) 0.0051(5) -0.0019(6)
C44B 0.0504(9) 0.0307(8) 0.0318(8) -0.0033(6) -0.0062(7) -0.0047(7)
C45B 0.0772(13) 0.0327(8) 0.0322(8) -0.0053(7) 0.0001(8) -0.0152(8)
C46B 0.158(3) 0.0381(10) 0.0479(11) -0.0157(9) 0.0415(14) -0.0257(13)

loop_
_atom_type_symbol
_atom_type_description
_atom_type_scat_dispersion_real
_atom_type_scat_dispersion_imag
_atom_type_scat_source
C C 0.0181 0.0091 'International Tables Vol C Tables 4.2.6.8 and 6.1.1.4'
H H 0.0000 0.0000 'International Tables Vol C Tables 4.2.6.8 and 6.1.1.4'

loop_
_geom_angle_atom_site_label_1
_geom_angle_atom_site_label_2
_geom_angle_atom_site_label_3
_geom_angle
_geom_angle_site_symmetry_1
_geom_angle_site_symmetry_3
C3 C1 C2 118.60(11) 3_756 .
C3 C1 C13 120.93(11) 3_756 .
C2 C1 C13 120.45(11) . .
C3 C2 C1 119.29(11) . .
C3 C2 C4 121.28(11) . .
C1 C2 C4 119.43(11) . .
C2 C3 C1 122.11(11) . 3_756
C2 C3 H3 118.9 . .
C1 C3 H3 118.9 3_756 .
C2 C4 C5 112.73(10) . .
C2 C4 H4A 109.0 . .
C5 C4 H4A 109.0 . .
C2 C4 H4B 109.0 . .
C5 C4 H4B 109.0 . .
H4A C4 H4B 107.8 . .
C4 C5 C6 116.60(10) . .
C4 C5 H5A 108.1 . .
C6 C5 H5A 108.1 . .
C4 C5 H5B 108.1 . .
C6 C5 H5B 108.1 . .
H5A C5 H5B 107.3 . .
C8 C6 C14 112.30(10) . .
C8 C6 C7 105.24(10) . .
C14 C6 C7 109.40(10) . .
C8 C6 C5 106.66(10) . .
C14 C6 C5 111.69(10) . .
C7 C6 C5 111.36(10) . .
C6 C7 H7A 109.5 . .
C6 C7 H7B 109.5 . .
H7A C7 H7B 109.5 . .
C6 C7 H7C 109.5 . .
H7A C7 H7C 109.5 . .
H7B C7 H7C 109.5 . .
C6 C8 H8A 109.5 . .
C6 C8 H8B 109.5 . .
H8A C8 H8B 109.5 . .
C6 C8 H8C 109.5 . .
H8A C8 H8C 109.5 . .
H8B C8 H8C 109.5 . .
C21 C10 C11 100.76(10) . .
C21 C10 C31 112.74(10) . .
C11 C10 C31 111.95(10) . .
C21 C10 C41 110.21(10) . .
C11 C10 C41 111.92(10) . .
C31 C10 C41 109.10(10) . .
C12 C11 C16 118.98(11) . .
C12 C11 C10 129.70(11) . .
C16 C11 C10 111.31(11) . .
C11 C12 C13 120.82(11) . .
C11 C12 H12 119.6 . .
C13 C12 H12 119.6 . .
C12 C13 C14 120.07(11) . .
C12 C13 C1 117.37(11) . .
C14 C13 C1 122.54(11) . .
C15 C14 C13 118.19(11) . .
C15 C14 C6 120.30(11) . .
C13 C14 C6 121.42(10) . .
C16 C15 C14 120.84(11) . .
C16 C15 H15 119.6 . .
C14 C15 H15 119.6 . .
C15 C16 C11 121.02(11) . .
C15 C16 C26 130.49(11) . .
C11 C16 C26 108.44(11) . .
C22 C21 C26 120.18(12) . .
C22 C21 C10 128.62(12) . .
C26 C21 C10 111.17(10) . .
C21 C22 C23 118.97(12) . .
C21 C22 H22 120.5 . .
C23 C22 H22 120.5 . .
C24 C23 C22 120.56(12) . .
C24 C23 H23 119.7 . .
C22 C23 H23 119.7 . .
C23 C24 C25 120.98(12) . .
C23 C24 H24 119.5 . .
C25 C24 H24 119.5 . .
C26 C25 C24 118.36(12) . .
C26 C25 H25 120.8 . .
C24 C25 H25 120.8 . .
C25 C26 C21 120.95(11) . .
C25 C26 C16 130.82(12) . .
C21 C26 C16 108.23(11) . .
C32 C31 C10 114.75(10) . .
C32 C31 H31A 108.6 . .
C10 C31 H31A 108.6 . .
C32 C31 H31B 108.6 . .
C10 C31 H31B 108.6 . .
H31A C31 H31B 107.6 . .
C31 C32 C33 113.93(11) . .
C31 C32 H32A 108.8 . .
C33 C32 H32A 108.8 . .
C31 C32 H32B 108.8 . .
C33 C32 H32B 108.8 . .
H32A C32 H32B 107.7 . .
C32 C33 C34 114.68(12) . .
C32 C33 H33A 108.6 . .
C34 C33 H33A 108.6 . .
C32 C33 H33B 108.6 . .
C34 C33 H33B 108.6 . .
H33A C33 H33B 107.6 . .
C35 C34 C33 114.61(13) . .
C35 C34 H34A 108.6 . .
C33 C34 H34A 108.6 . .
C35 C34 H34B 108.6 . .
C33 C34 H34B 108.6 . .
H34A C34 H34B 107.6 . .
C36 C35 C34 113.32(14) . .
C36 C35 H35A 108.9 . .
C34 C35 H35A 108.9 . .
C36 C35 H35B 108.9 . .
C34 C35 H35B 108.9 . .
H35A C35 H35B 107.7 . .
C35 C36 H36A 109.5 . .
C35 C36 H36B 109.5 . .
H36A C36 H36B 109.5 . .
C35 C36 H36C 109.5 . .
H36A C36 H36C 109.5 . .
H36B C36 H36C 109.5 . .
C42 C41 C10 115.14(11) . .
C42 C41 H41A 108.5 . .
C10 C41 H41A 108.5 . .
C42 C41 H41B 108.5 . .
C10 C41 H41B 108.5 . .
H41A C41 H41B 107.5 . .
C43 C42 C41 113.23(12) . .
C43 C42 H42A 108.9 . .
C41 C42 H42A 108.9 . .
C43 C42 H42B 108.9 . .
C41 C42 H42B 108.9 . .
H42A C42 H42B 107.7 . .
C44 C43 C42 115.21(12) . .
C44 C43 H43A 108.5 . .
C42 C43 H43A 108.5 . .
C44 C43 H43B 108.5 . .
C42 C43 H43B 108.5 . .
H43A C43 H43B 107.5 . .
C43 C44 C45 113.12(12) . .
C43 C44 H44A 109.0 . .
C45 C44 H44A 109.0 . .
C43 C44 H44B 109.0 . .
C45 C44 H44B 109.0 . .
H44A C44 H44B 107.8 . .
C46 C45 C44 113.97(13) . .
C46 C45 H45A 108.8 . .
C44 C45 H45A 108.8 . .
C46 C45 H45B 108.8 . .
C44 C45 H45B 108.8 . .
H45A C45 H45B 107.7 . .
C45 C46 H46A 109.5 . .
C45 C46 H46B 109.5 . .
H46A C46 H46B 109.5 . .
C45 C46 H46C 109.5 . .
H46A C46 H46C 109.5 . .
H46B C46 H46C 109.5 . .
C3B C1A C2A 118.39(11) . .
C3B C1A C13A 120.13(11) . .
C2A C1A C13A 121.33(11) . .
C3A C2A C1A 119.15(11) . .
C3A C2A C4A 121.77(11) . .
C1A C2A C4A 119.03(11) . .
C2A C3A C1B 122.30(11) . .
C2A C3A H3A 118.9 . .
C1B C3A H3A 118.9 . .
C2A C4A C5A 114.67(11) . .
C2A C4A H4A1 108.6 . .
C5A C4A H4A1 108.6 . .
C2A C4A H4A2 108.6 . .
C5A C4A H4A2 108.6 . .
H4A1 C4A H4A2 107.6 . .
C4A C5A C6A 117.60(11) . .
C4A C5A H5A1 107.9 . .
C6A C5A H5A1 107.9 . .
C4A C5A H5A2 107.9 . .
C6A C5A H5A2 107.9 . .
H5A1 C5A H5A2 107.2 . .
C8A C6A C14A 112.42(10) . .
C8A C6A C7A 106.20(11) . .
C14A C6A C7A 108.93(10) . .
C8A C6A C5A 106.32(11) . .
C14A C6A C5A 112.03(10) . .
C7A C6A C5A 110.79(10) . .
C6A C7A H7A1 109.5 . .
C6A C7A H7A2 109.5 . .
H7A1 C7A H7A2 109.5 . .
C6A C7A H7A3 109.5 . .
H7A1 C7A H7A3 109.5 . .
H7A2 C7A H7A3 109.5 . .
C6A C8A H8A1 109.5 . .
C6A C8A H8A2 109.5 . .
H8A1 C8A H8A2 109.5 . .
C6A C8A H8A3 109.5 . .
H8A1 C8A H8A3 109.5 . .
H8A2 C8A H8A3 109.5 . .
C21A C10A C11A 100.61(10) . .
C21A C10A C31A 111.81(10) . .
C11A C10A C31A 112.38(10) . .
C21A C10A C41A 111.48(10) . .
C11A C10A C41A 111.71(10) . .
C31A C10A C41A 108.73(10) . .
C12A C11A C16A 119.23(11) . .
C12A C11A C10A 129.16(11) . .
C16A C11A C10A 111.41(11) . .
C11A C12A C13A 120.92(11) . .
C11A C12A H12A 119.5 . .
C13A C12A H12A 119.5 . .
C12A C13A C14A 119.91(11) . .
C12A C13A C1A 116.41(11) . .
C14A C13A C1A 123.61(11) . .
C15A C14A C13A 118.05(11) . .
C15A C14A C6A 120.50(11) . .
C13A C14A C6A 121.41(11) . .
C16A C15A C14A 121.04(11) . .
C16A C15A H15A 119.5 . .
C14A C15A H15A 119.5 . .
C15A C16A C11A 120.71(11) . .
C15A C16A C26A 130.80(12) . .
C11A C16A C26A 108.38(11) . .
C22A C21A C26A 120.20(12) . .
C22A C21A C10A 128.38(12) . .
C26A C21A C10A 111.41(11) . .
C21A C22A C23A 118.84(13) . .
C21A C22A H22A 120.6 . .
C23A C22A H22A 120.6 . .
C24A C23A C22A 120.89(12) . .
C24A C23A H23A 119.6 . .
C22A C23A H23A 119.6 . .
C23A C24A C25A 120.56(13) . .
C23A C24A H24A 119.7 . .
C25A C24A H24A 119.7 . .
C24A C25A C26A 118.66(13) . .
C24A C25A H25A 120.7 . .
C26A C25A H25A 120.7 . .
C25A C26A C21A 120.85(12) . .
C25A C26A C16A 130.95(12) . .
C21A C26A C16A 108.15(11) . .
C32A C31A C10A 114.78(11) . .
C32A C31A H31C 108.6 . .
C10A C31A H31C 108.6 . .
C32A C31A H31D 108.6 . .
C10A C31A H31D 108.6 . .
H31C C31A H31D 107.5 . .
C33A C32A C31A 113.78(11) . .
C33A C32A H32C 108.8 . .
C31A C32A H32C 108.8 . .
C33A C32A H32D 108.8 . .
C31A C32A H32D 108.8 . .
H32C C32A H32D 107.7 . .
C34A C33A C32A 113.27(12) . .
C34A C33A H33C 108.9 . .
C32A C33A H33C 108.9 . .
C34A C33A H33D 108.9 . .
C32A C33A H33D 108.9 . .
H33C C33A H33D 107.7 . .
C33A C34A C35A 113.56(12) . .
C33A C34A H34C 108.9 . .
C35A C34A H34C 108.9 . .
C33A C34A H34D 108.9 . .
C35A C34A H34D 108.9 . .
H34C C34A H34D 107.7 . .
C36A C35A C34A 113.69(14) . .
C36A C35A H35C 108.8 . .
C34A C35A H35C 108.8 . .
C36A C35A H35D 108.8 . .
C34A C35A H35D 108.8 . .
H35C C35A H35D 107.7 . .
C35A C36A H36D 109.5 . .
C35A C36A H36E 109.5 . .
H36D C36A H36E 109.5 . .
C35A C36A H36F 109.5 . .
H36D C36A H36F 109.5 . .
H36E C36A H36F 109.5 . .
C42A C41A C10A 115.41(11) . .
C42A C41A H41C 108.4 . .
C10A C41A H41C 108.4 . .
C42A C41A H41D 108.4 . .
C10A C41A H41D 108.4 . .
H41C C41A H41D 107.5 . .
C41A C42A C43A 111.15(11) . .
C41A C42A H42C 109.4 . .
C43A C42A H42C 109.4 . .
C41A C42A H42D 109.4 . .
C43A C42A H42D 109.4 . .
H42C C42A H42D 108.0 . .
C44A C43A C42A 114.42(11) . .
C44A C43A H43C 108.7 . .
C42A C43A H43C 108.7 . .
C44A C43A H43D 108.7 . .
C42A C43A H43D 108.7 . .
H43C C43A H43D 107.6 . .
C43A C44A C45A 113.68(12) . .
C43A C44A H44C 108.8 . .
C45A C44A H44C 108.8 . .
C43A C44A H44D 108.8 . .
C45A C44A H44D 108.8 . .
H44C C44A H44D 107.7 . .
C46A C45A C44A 112.85(13) . .
C46A C45A H45C 109.0 . .
C44A C45A H45C 109.0 . .
C46A C45A H45D 109.0 . .
C44A C45A H45D 109.0 . .
H45C C45A H45D 107.8 . .
C45A C46A H46D 109.5 . .
C45A C46A H46E 109.5 . .
H46D C46A H46E 109.5 . .
C45A C46A H46F 109.5 . .
H46D C46A H46F 109.5 . .
H46E C46A H46F 109.5 . .
C3A C1B C2B 118.44(11) . .
C3A C1B C13B 121.41(11) . .
C2B C1B C13B 120.00(11) . .
C3B C2B C1B 119.05(11) . .
C3B C2B C4B 120.76(11) . .
C1B C2B C4B 120.15(11) . .
C2B C3B C1A 122.66(11) . .
C2B C3B H3B 118.7 . .
C1A C3B H3B 118.7 . .
C2B C4B C5B 114.81(10) . .
C2B C4B H4B1 108.6 . .
C5B C4B H4B1 108.6 . .
C2B C4B H4B2 108.6 . .
C5B C4B H4B2 108.6 . .
H4B1 C4B H4B2 107.5 . .
C4B C5B C6B 116.31(10) . .
C4B C5B H5B1 108.2 . .
C6B C5B H5B1 108.2 . .
C4B C5B H5B2 108.2 . .
C6B C5B H5B2 108.2 . .
H5B1 C5B H5B2 107.4 . .
C8B C6B C14B 112.09(10) . .
C8B C6B C7B 106.01(10) . .
C14B C6B C7B 108.98(10) . .
C8B C6B C5B 106.46(10) . .
C14B C6B C5B 112.25(10) . .
C7B C6B C5B 110.87(10) . .
C6B C7B H7B1 109.5 . .
C6B C7B H7B2 109.5 . .
H7B1 C7B H7B2 109.5 . .
C6B C7B H7B3 109.5 . .
H7B1 C7B H7B3 109.5 . .
H7B2 C7B H7B3 109.5 . .
C6B C8B H8B1 109.5 . .
C6B C8B H8B2 109.5 . .
H8B1 C8B H8B2 109.5 . .
C6B C8B H8B3 109.5 . .
H8B1 C8B H8B3 109.5 . .
H8B2 C8B H8B3 109.5 . .
C21B C10B C11B 101.00(10) . .
C21B C10B C41B 113.37(10) . .
C11B C10B C41B 113.98(10) . .
C21B C10B C31B 111.11(10) . .
C11B C10B C31B 109.74(10) . .
C41B C10B C31B 107.58(10) . .
C12B C11B C16B 119.29(11) . .
C12B C11B C10B 129.67(11) . .
C16B C11B C10B 110.97(10) . .
C11B C12B C13B 120.90(11) . .
C11B C12B H12B 119.5 . .
C13B C12B H12B 119.5 . .
C12B C13B C14B 119.66(11) . .
C12B C13B C1B 117.17(11) . .
C14B C13B C1B 123.11(11) . .
C15B C14B C13B 118.25(11) . .
C15B C14B C6B 119.93(11) . .
C13B C14B C6B 121.76(11) . .
C16B C15B C14B 121.22(11) . .
C16B C15B H15B 119.4 . .
C14B C15B H15B 119.4 . .
C15B C16B C11B 120.60(11) . .
C15B C16B C26B 130.74(11) . .
C11B C16B C26B 108.66(11) . .
C22B C21B C26B 120.07(12) . .
C22B C21B C10B 128.79(12) . .
C26B C21B C10B 111.09(10) . .
C21B C22B C23B 118.96(12) . .
C21B C22B H22B 120.5 . .
C23B C22B H22B 120.5 . .
C24B C23B C22B 120.85(12) . .
C24B C23B H23B 119.6 . .
C22B C23B H23B 119.6 . .
C23B C24B C25B 120.61(12) . .
C23B C24B H24B 119.7 . .
C25B C24B H24B 119.7 . .
C26B C25B C24B 118.62(12) . .
C26B C25B H25B 120.7 . .
C24B C25B H25B 120.7 . .
C25B C26B C21B 120.89(11) . .
C25B C26B C16B 131.04(12) . .
C21B C26B C16B 108.07(11) . .
C32B C31B C10B 114.81(11) . .
C32B C31B H31E 108.6 . .
C10B C31B H31E 108.6 . .
C32B C31B H31F 108.6 . .
C10B C31B H31F 108.6 . .
H31E C31B H31F 107.5 . .
C31B C32B C33B 113.80(12) . .
C31B C32B H32E 108.8 . .
C33B C32B H32E 108.8 . .
C31B C32B H32F 108.8 . .
C33B C32B H32F 108.8 . .
H32E C32B H32F 107.7 . .
C34B C33B C32B 114.45(11) . .
C34B C33B H33E 108.6 . .
C32B C33B H33E 108.6 . .
C34B C33B H33F 108.6 . .
C32B C33B H33F 108.6 . .
H33E C33B H33F 107.6 . .
C35B C34B C33B 115.17(12) . .
C35B C34B H34E 108.5 . .
C33B C34B H34E 108.5 . .
C35B C34B H34F 108.5 . .
C33B C34B H34F 108.5 . .
H34E C34B H34F 107.5 . .
C34B C35B C36B 111.85(13) . .
C34B C35B H35E 109.2 . .
C36B C35B H35E 109.2 . .
C34B C35B H35F 109.2 . .
C36B C35B H35F 109.2 . .
H35E C35B H35F 107.9 . .
C35B C36B H36G 109.5 . .
C35B C36B H36H 109.5 . .
H36G C36B H36H 109.5 . .
C35B C36B H36I 109.5 . .
H36G C36B H36I 109.5 . .
H36H C36B H36I 109.5 . .
C42B C41B C10B 117.54(11) . .
C42B C41B H41E 107.9 . .
C10B C41B H41E 107.9 . .
C42B C41B H41F 107.9 . .
C10B C41B H41F 107.9 . .
H41E C41B H41F 107.2 . .
C41B C42B C43B 111.63(11) . .
C41B C42B H42E 109.3 . .
C43B C42B H42E 109.3 . .
C41B C42B H42F 109.3 . .
C43B C42B H42F 109.3 . .
H42E C42B H42F 108.0 . .
C44B C43B C42B 113.72(12) . .
C44B C43B H43E 108.8 . .
C42B C43B H43E 108.8 . .
C44B C43B H43F 108.8 . .
C42B C43B H43F 108.8 . .
H43E C43B H43F 107.7 . .
C43B C44B C45B 114.46(14) . .
C43B C44B H44E 108.6 . .
C45B C44B H44E 108.6 . .
C43B C44B H44F 108.6 . .
C45B C44B H44F 108.6 . .
H44E C44B H44F 107.6 . .
C46B C45B C44B 114.61(14) . .
C46B C45B H45E 108.6 . .
C44B C45B H45E 108.6 . .
C46B C45B H45F 108.6 . .
C44B C45B H45F 108.6 . .
H45E C45B H45F 107.6 . .
C45B C46B H46G 109.5 . .
C45B C46B H46H 109.5 . .
H46G C46B H46H 109.5 . .
C45B C46B H46I 109.5 . .
H46G C46B H46I 109.5 . .
H46H C46B H46I 109.5 . .

loop_
_geom_bond_atom_site_label_1
_geom_bond_atom_site_label_2
_geom_bond_distance
_geom_bond_site_symmetry_2
C1 C3 1.3976(17) 3_756
C1 C2 1.4049(17) .
C1 C13 1.4893(16) .
C2 C3 1.3901(17) .
C2 C4 1.5022(17) .
C3 C1 1.3976(17) 3_756
C3 H3 0.9500 .
C4 C5 1.5314(17) .
C4 H4A 0.9900 .
C4 H4B 0.9900 .
C5 C6 1.5562(17) .
C5 H5A 0.9900 .
C5 H5B 0.9900 .
C6 C8 1.5321(17) .
C6 C14 1.5412(17) .
C6 C7 1.5434(17) .
C7 H7A 0.9800 .
C7 H7B 0.9800 .
C7 H7C 0.9800 .
C8 H8A 0.9800 .
C8 H8B 0.9800 .
C8 H8C 0.9800 .
C10 C21 1.5235(17) .
C10 C11 1.5245(17) .
C10 C31 1.5425(18) .
C10 C41 1.5492(17) .
C11 C12 1.3860(17) .
C11 C16 1.3934(17) .
C12 C13 1.4027(17) .
C12 H12 0.9500 .
C13 C14 1.4211(17) .
C14 C15 1.3941(17) .
C15 C16 1.3923(17) .
C15 H15 0.9500 .
C16 C26 1.4690(17) .
C21 C22 1.3861(18) .
C21 C26 1.3995(18) .
C22 C23 1.3943(19) .
C22 H22 0.9500 .
C23 C24 1.386(2) .
C23 H23 0.9500 .
C24 C25 1.3909(18) .
C24 H24 0.9500 .
C25 C26 1.3902(18) .
C25 H25 0.9500 .
C31 C32 1.5240(18) .
C31 H31A 0.9900 .
C31 H31B 0.9900 .
C32 C33 1.5299(19) .
C32 H32A 0.9900 .
C32 H32B 0.9900 .
C33 C34 1.531(2) .
C33 H33A 0.9900 .
C33 H33B 0.9900 .
C34 C35 1.528(2) .
C34 H34A 0.9900 .
C34 H34B 0.9900 .
C35 C36 1.515(2) .
C35 H35A 0.9900 .
C35 H35B 0.9900 .
C36 H36A 0.9800 .
C36 H36B 0.9800 .
C36 H36C 0.9800 .
C41 C42 1.5301(19) .
C41 H41A 0.9900 .
C41 H41B 0.9900 .
C42 C43 1.528(2) .
C42 H42A 0.9900 .
C42 H42B 0.9900 .
C43 C44 1.512(2) .
C43 H43A 0.9900 .
C43 H43B 0.9900 .
C44 C45 1.522(2) .
C44 H44A 0.9900 .
C44 H44B 0.9900 .
C45 C46 1.512(2) .
C45 H45A 0.9900 .
C45 H45B 0.9900 .
C46 H46A 0.9800 .
C46 H46B 0.9800 .
C46 H46C 0.9800 .
C1A C3B 1.3953(17) .
C1A C2A 1.4047(18) .
C1A C13A 1.4938(17) .
C2A C3A 1.3932(17) .
C2A C4A 1.5076(17) .
C3A C1B 1.4003(18) .
C3A H3A 0.9500 .
C4A C5A 1.5333(19) .
C4A H4A1 0.9900 .
C4A H4A2 0.9900 .
C5A C6A 1.5613(18) .
C5A H5A1 0.9900 .
C5A H5A2 0.9900 .
C6A C8A 1.5362(18) .
C6A C14A 1.5424(17) .
C6A C7A 1.5451(18) .
C7A H7A1 0.9800 .
C7A H7A2 0.9800 .
C7A H7A3 0.9800 .
C8A H8A1 0.9800 .
C8A H8A2 0.9800 .
C8A H8A3 0.9800 .
C10A C21A 1.5253(17) .
C10A C11A 1.5273(17) .
C10A C31A 1.5441(18) .
C10A C41A 1.5449(17) .
C11A C12A 1.3818(17) .
C11A C16A 1.3944(18) .
C12A C13A 1.4033(18) .
C12A H12A 0.9500 .
C13A C14A 1.4220(17) .
C14A C15A 1.3976(17) .
C15A C16A 1.3896(18) .
C15A H15A 0.9500 .
C16A C26A 1.4734(17) .
C21A C22A 1.3900(18) .
C21A C26A 1.3986(18) .
C22A C23A 1.391(2) .
C22A H22A 0.9500 .
C23A C24A 1.390(2) .
C23A H23A 0.9500 .
C24A C25A 1.3908(19) .
C24A H24A 0.9500 .
C25A C26A 1.3909(18) .
C25A H25A 0.9500 .
C31A C32A 1.5220(18) .
C31A H31C 0.9900 .
C31A H31D 0.9900 .
C32A C33A 1.5201(19) .
C32A H32C 0.9900 .
C32A H32D 0.9900 .
C33A C34A 1.518(2) .
C33A H33C 0.9900 .
C33A H33D 0.9900 .
C34A C35A 1.517(2) .
C34A H34C 0.9900 .
C34A H34D 0.9900 .
C35A C36A 1.508(2) .
C35A H35C 0.9900 .
C35A H35D 0.9900 .
C36A H36D 0.9800 .
C36A H36E 0.9800 .
C36A H36F 0.9800 .
C41A C42A 1.5206(19) .
C41A H41C 0.9900 .
C41A H41D 0.9900 .
C42A C43A 1.5230(18) .
C42A H42C 0.9900 .
C42A H42D 0.9900 .
C43A C44A 1.510(2) .
C43A H43C 0.9900 .
C43A H43D 0.9900 .
C44A C45A 1.525(2) .
C44A H44C 0.9900 .
C44A H44D 0.9900 .
C45A C46A 1.508(2) .
C45A H45C 0.9900 .
C45A H45D 0.9900 .
C46A H46D 0.9800 .
C46A H46E 0.9800 .
C46A H46F 0.9800 .
C1B C2B 1.4047(17) .
C1B C13B 1.4948(16) .
C2B C3B 1.3904(17) .
C2B C4B 1.5031(17) .
C3B H3B 0.9500 .
C4B C5B 1.5305(17) .
C4B H4B1 0.9900 .
C4B H4B2 0.9900 .
C5B C6B 1.5549(17) .
C5B H5B1 0.9900 .
C5B H5B2 0.9900 .
C6B C8B 1.5380(17) .
C6B C14B 1.5408(16) .
C6B C7B 1.5442(18) .
C7B H7B1 0.9800 .
C7B H7B2 0.9800 .
C7B H7B3 0.9800 .
C8B H8B1 0.9800 .
C8B H8B2 0.9800 .
C8B H8B3 0.9800 .
C10B C21B 1.5241(17) .
C10B C11B 1.5258(16) .
C10B C41B 1.5430(17) .
C10B C31B 1.5513(17) .
C11B C12B 1.3843(17) .
C11B C16B 1.3948(17) .
C12B C13B 1.4078(17) .
C12B H12B 0.9500 .
C13B C14B 1.4214(17) .
C14B C15B 1.3964(17) .
C15B C16B 1.3888(17) .
C15B H15B 0.9500 .
C16B C26B 1.4722(17) .
C21B C22B 1.3873(18) .
C21B C26B 1.4021(18) .
C22B C23B 1.3928(19) .
C22B H22B 0.9500 .
C23B C24B 1.388(2) .
C23B H23B 0.9500 .
C24B C25B 1.3911(19) .
C24B H24B 0.9500 .
C25B C26B 1.3905(18) .
C25B H25B 0.9500 .
C31B C32B 1.5241(18) .
C31B H31E 0.9900 .
C31B H31F 0.9900 .
C32B C33B 1.5310(19) .
C32B H32E 0.9900 .
C32B H32F 0.9900 .
C33B C34B 1.528(2) .
C33B H33E 0.9900 .
C33B H33F 0.9900 .
C34B C35B 1.521(2) .
C34B H34E 0.9900 .
C34B H34F 0.9900 .
C35B C36B 1.520(2) .
C35B H35E 0.9900 .
C35B H35F 0.9900 .
C36B H36G 0.9800 .
C36B H36H 0.9800 .
C36B H36I 0.9800 .
C41B C42B 1.5235(18) .
C41B H41E 0.9900 .
C41B H41F 0.9900 .
C42B C43B 1.5323(18) .
C42B H42E 0.9900 .
C42B H42F 0.9900 .
C43B C44B 1.522(2) .
C43B H43E 0.9900 .
C43B H43F 0.9900 .
C44B C45B 1.532(2) .
C44B H44E 0.9900 .
C44B H44F 0.9900 .
C45B C46B 1.498(3) .
C45B H45E 0.9900 .
C45B H45F 0.9900 .
C46B H46G 0.9800 .
C46B H46H 0.9800 .
C46B H46I 0.9800 .

loop_
_geom_torsion_atom_site_label_1
_geom_torsion_atom_site_label_2
_geom_torsion_atom_site_label_3
_geom_torsion_atom_site_label_4
_geom_torsion
_geom_torsion_site_symmetry_1
_geom_torsion_site_symmetry_4
C3 C1 C2 C3 -0.10(19) 3_756 .
C13 C1 C2 C3 -178.39(11) . .
C3 C1 C2 C4 -179.99(11) 3_756 .
C13 C1 C2 C4 1.71(17) . .
C1 C2 C3 C1 0.1(2) . 3_756
C4 C2 C3 C1 179.99(11) . 3_756
C3 C2 C4 C5 -108.05(13) . .
C1 C2 C4 C5 71.84(14) . .
C2 C4 C5 C6 -52.76(14) . .
C4 C5 C6 C8 -152.55(10) . .
C4 C5 C6 C14 -29.50(14) . .
C4 C5 C6 C7 93.14(13) . .
C21 C10 C11 C12 178.25(12) . .
C31 C10 C11 C12 58.19(17) . .
C41 C10 C11 C12 -64.66(17) . .
C21 C10 C11 C16 -2.25(13) . .
C31 C10 C11 C16 -122.31(11) . .
C41 C10 C11 C16 114.84(12) . .
C16 C11 C12 C13 -0.60(18) . .
C10 C11 C12 C13 178.87(12) . .
C11 C12 C13 C14 2.68(18) . .
C11 C12 C13 C1 -175.78(11) . .
C3 C1 C13 C12 -46.25(16) 3_756 .
C2 C1 C13 C12 132.01(12) . .
C3 C1 C13 C14 135.33(12) 3_756 .
C2 C1 C13 C14 -46.41(17) . .
C12 C13 C14 C15 -2.25(17) . .
C1 C13 C14 C15 176.13(11) . .
C12 C13 C14 C6 174.19(11) . .
C1 C13 C14 C6 -7.42(18) . .
C8 C6 C14 C15 3.02(16) . .
C7 C6 C14 C15 119.49(12) . .
C5 C6 C14 C15 -116.75(12) . .
C8 C6 C14 C13 -173.35(11) . .
C7 C6 C14 C13 -56.88(14) . .
C5 C6 C14 C13 66.88(14) . .
C13 C14 C15 C16 -0.20(18) . .
C6 C14 C15 C16 -176.68(11) . .
C14 C15 C16 C11 2.30(18) . .
C14 C15 C16 C26 179.47(12) . .
C12 C11 C16 C15 -1.89(18) . .
C10 C11 C16 C15 178.55(11) . .
C12 C11 C16 C26 -179.62(11) . .
C10 C11 C16 C26 0.82(14) . .
C11 C10 C21 C22 -179.05(13) . .
C31 C10 C21 C22 -59.57(17) . .
C41 C10 C21 C22 62.60(17) . .
C11 C10 C21 C26 2.99(13) . .
C31 C10 C21 C26 122.47(11) . .
C41 C10 C21 C26 -115.36(12) . .
C26 C21 C22 C23 0.34(19) . .
C10 C21 C22 C23 -177.46(13) . .
C21 C22 C23 C24 0.0(2) . .
C22 C23 C24 C25 -0.1(2) . .
C23 C24 C25 C26 -0.2(2) . .
C24 C25 C26 C21 0.54(19) . .
C24 C25 C26 C16 -179.16(13) . .
C22 C21 C26 C25 -0.63(19) . .
C10 C21 C26 C25 177.53(11) . .
C22 C21 C26 C16 179.14(11) . .
C10 C21 C26 C16 -2.70(14) . .
C15 C16 C26 C25 3.5(2) . .
C11 C16 C26 C25 -179.10(13) . .
C15 C16 C26 C21 -176.28(12) . .
C11 C16 C26 C21 1.16(14) . .
C21 C10 C31 C32 -50.91(14) . .
C11 C10 C31 C32 61.86(14) . .
C41 C10 C31 C32 -173.70(10) . .
C10 C31 C32 C33 -169.73(11) . .
C31 C32 C33 C34 67.57(16) . .
C32 C33 C34 C35 60.99(17) . .
C33 C34 C35 C36 63.52(18) . .
C21 C10 C41 C42 58.92(14) . .
C11 C10 C41 C42 -52.33(14) . .
C31 C10 C41 C42 -176.78(11) . .
C10 C41 C42 C43 -164.06(11) . .
C41 C42 C43 C44 -62.99(17) . .
C42 C43 C44 C45 179.06(13) . .
C43 C44 C45 C46 175.20(15) . .
C3B C1A C2A C3A -0.81(17) . .
C13A C1A C2A C3A 174.69(11) . .
C3B C1A C2A C4A -178.32(11) . .
C13A C1A C2A C4A -2.82(17) . .
C1A C2A C3A C1B 0.26(18) . .
C4A C2A C3A C1B 177.71(11) . .
C3A C2A C4A C5A 113.82(13) . .
C1A C2A C4A C5A -68.73(15) . .
C2A C4A C5A C6A 50.75(15) . .
C4A C5A C6A C8A 153.22(11) . .
C4A C5A C6A C14A 30.04(15) . .
C4A C5A C6A C7A -91.82(13) . .
C21A C10A C11A C12A 173.78(12) . .
C31A C10A C11A C12A -67.15(16) . .
C41A C10A C11A C12A 55.38(17) . .
C21A C10A C11A C16A -1.06(13) . .
C31A C10A C11A C16A 118.01(12) . .
C41A C10A C11A C16A -119.46(12) . .
C16A C11A C12A C13A 2.03(18) . .
C10A C11A C12A C13A -172.47(12) . .
C11A C12A C13A C14A -3.26(18) . .
C11A C12A C13A C1A 173.79(11) . .
C3B C1A C13A C12A 45.14(16) . .
C2A C1A C13A C12A -130.28(12) . .
C3B C1A C13A C14A -137.93(12) . .
C2A C1A C13A C14A 46.65(17) . .
C12A C13A C14A C15A 1.11(17) . .
C1A C13A C14A C15A -175.72(11) . .
C12A C13A C14A C6A -176.68(11) . .
C1A C13A C14A C6A 6.49(18) . .
C8A C6A C14A C15A -2.32(17) . .
C7A C6A C14A C15A -119.74(12) . .
C5A C6A C14A C15A 117.34(13) . .
C8A C6A C14A C13A 175.41(11) . .
C7A C6A C14A C13A 57.99(15) . .
C5A C6A C14A C13A -64.93(15) . .
C13A C14A C15A C16A 2.24(18) . .
C6A C14A C15A C16A -179.96(11) . .
C14A C15A C16A C11A -3.53(19) . .
C14A C15A C16A C26A 172.24(12) . .
C12A C11A C16A C15A 1.35(18) . .
C10A C11A C16A C15A 176.77(11) . .
C12A C11A C16A C26A -175.27(11) . .
C10A C11A C16A C26A 0.14(14) . .
C11A C10A C21A C22A -177.15(13) . .
C31A C10A C21A C22A 63.37(17) . .
C41A C10A C21A C22A -58.58(17) . .
C11A C10A C21A C26A 1.68(13) . .
C31A C10A C21A C26A -117.81(12) . .
C41A C10A C21A C26A 120.24(12) . .
C26A C21A C22A C23A 0.48(19) . .
C10A C21A C22A C23A 179.22(13) . .
C21A C22A C23A C24A 0.0(2) . .
C22A C23A C24A C25A -0.5(2) . .
C23A C24A C25A C26A 0.4(2) . .
C24A C25A C26A C21A 0.10(19) . .
C24A C25A C26A C16A -177.11(13) . .
C22A C21A C26A C25A -0.54(19) . .
C10A C21A C26A C25A -179.48(11) . .
C22A C21A C26A C16A 177.24(12) . .
C10A C21A C26A C16A -1.70(14) . .
C15A C16A C26A C25A 2.3(2) . .
C11A C16A C26A C25A 178.44(13) . .
C15A C16A C26A C21A -175.21(13) . .
C11A C16A C26A C21A 0.96(14) . .
C21A C10A C31A C32A 56.27(14) . .
C11A C10A C31A C32A -56.02(14) . .
C41A C10A C31A C32A 179.78(11) . .
C10A C31A C32A C33A -179.88(11) . .
C31A C32A C33A C34A -175.88(12) . .
C32A C33A C34A C35A 174.55(13) . .
C33A C34A C35A C36A 177.82(14) . .
C21A C10A C41A C42A -65.54(14) . .
C11A C10A C41A C42A 46.16(15) . .
C31A C10A C41A C42A 170.75(10) . .
C10A C41A C42A C43A 173.30(11) . .
C41A C42A C43A C44A 170.81(11) . .
C42A C43A C44A C45A -174.52(12) . .
C43A C44A C45A C46A 174.83(14) . .
C2A C3A C1B C2B 0.85(18) . .
C2A C3A C1B C13B -174.67(11) . .
C3A C1B C2B C3B -1.39(17) . .
C13B C1B C2B C3B 174.20(11) . .
C3A C1B C2B C4B -179.13(11) . .
C13B C1B C2B C4B -3.54(17) . .
C1B C2B C3B C1A 0.86(18) . .
C4B C2B C3B C1A 178.59(11) . .
C2A C1A C3B C2B 0.25(18) . .
C13A C1A C3B C2B -175.30(11) . .
C3B C2B C4B C5B 113.01(13) . .
C1B C2B C4B C5B -69.29(15) . .
C2B C4B C5B C6B 51.33(15) . .
C4B C5B C6B C8B 152.72(11) . .
C4B C5B C6B C14B 29.73(15) . .
C4B C5B C6B C7B -92.42(13) . .
C21B C10B C11B C12B 178.42(12) . .
C41B C10B C11B C12B 56.50(17) . .
C31B C10B C11B C12B -64.22(16) . .
C21B C10B C11B C16B -4.61(13) . .
C41B C10B C11B C16B -126.53(11) . .
C31B C10B C11B C16B 112.75(11) . .
C16B C11B C12B C13B 0.76(18) . .
C10B C11B C12B C13B 177.52(11) . .
C11B C12B C13B C14B -2.45(18) . .
C11B C12B C13B C1B 174.80(11) . .
C3A C1B C13B C12B 44.63(16) . .
C2B C1B C13B C12B -130.81(12) . .
C3A C1B C13B C14B -138.22(12) . .
C2B C1B C13B C14B 46.33(17) . .
C12B C13B C14B C15B 1.82(17) . .
C1B C13B C14B C15B -175.26(11) . .
C12B C13B C14B C6B -175.44(11) . .
C1B C13B C14B C6B 7.48(18) . .
C8B C6B C14B C15B -3.47(16) . .
C7B C6B C14B C15B -120.49(12) . .
C5B C6B C14B C15B 116.29(12) . .
C8B C6B C14B C13B 173.75(11) . .
C7B C6B C14B C13B 56.73(15) . .
C5B C6B C14B C13B -66.49(15) . .
C13B C14B C15B C16B 0.44(17) . .
C6B C14B C15B C16B 177.76(11) . .
C14B C15B C16B C11B -2.16(18) . .
C14B C15B C16B C26B 178.42(12) . .
C12B C11B C16B C15B 1.55(18) . .
C10B C11B C16B C15B -175.78(11) . .
C12B C11B C16B C26B -178.92(11) . .
C10B C11B C16B C26B 3.76(13) . .
C11B C10B C21B C22B -178.69(12) . .
C41B C10B C21B C22B -56.34(17) . .
C31B C10B C21B C22B 64.96(16) . .
C11B C10B C21B C26B 3.90(13) . .
C41B C10B C21B C26B 126.25(11) . .
C31B C10B C21B C26B -112.45(11) . .
C26B C21B C22B C23B 0.22(19) . .
C10B C21B C22B C23B -176.99(12) . .
C21B C22B C23B C24B -0.3(2) . .
C22B C23B C24B C25B 0.0(2) . .
C23B C24B C25B C26B 0.31(19) . .
C24B C25B C26B C21B -0.39(18) . .
C24B C25B C26B C16B 179.29(12) . .
C22B C21B C26B C25B 0.13(18) . .
C10B C21B C26B C25B 177.80(11) . .
C22B C21B C26B C16B -179.62(11) . .
C10B C21B C26B C16B -1.95(13) . .
C15B C16B C26B C25B -1.4(2) . .
C11B C16B C26B C25B 179.16(13) . .
C15B C16B C26B C21B 178.35(12) . .
C11B C16B C26B C21B -1.12(13) . .
C21B C10B C31B C32B 55.45(14) . .
C11B C10B C31B C32B -55.40(14) . .
C41B C10B C31B C32B -179.92(10) . .
C10B C31B C32B C33B 174.40(11) . .
C31B C32B C33B C34B -57.48(16) . .
C32B C33B C34B C35B -56.62(17) . .
C33B C34B C35B C36B 178.16(12) . .
C21B C10B C41B C42B -56.97(14) . .
C11B C10B C41B C42B 57.85(15) . .
C31B C10B C41B C42B 179.77(10) . .
C10B C41B C42B C43B -178.49(10) . .
C41B C42B C43B C44B 172.03(11) . .
C42B C43B C44B C45B -176.63(12) . .
C43B C44B C45B C46B -66.1(2) . .
